data_7038334
loop_
_publ_author_name
'Feng, Chao'
'Ma, Yu-Heng'
'Zhang, Duo'
'Li, Xue-Jing'
'Zhao, Hong'

_publ_section_title
;
 Highly efficient electrochemiluminescence based on pyrazolecarboxylic
 metal organic framework.
;
_journal_issue 12
_journal_name_full 'Dalton transactions (Cambridge, England : 2003)'
_journal_page_first 5081
_journal_page_last 5091
_journal_paper_doi 10.1039/c5dt04740d
_journal_volume 45
_journal_year 2016
_chemical_formula_sum 'C8 H20 N4 Ni2 O12'
_chemical_formula_weight 481.70
_space_group_IT_number 14
_symmetry_cell_setting monoclinic
_symmetry_space_group_name_Hall '-P 2yn'
_symmetry_space_group_name_H-M 'P 1 21/n 1'
_atom_sites_solution_hydrogens geom
_atom_sites_solution_primary direct
_atom_sites_solution_secondary difmap
_audit_creation_method SHELXL-97
_audit_update_record
;
2014-08-27 deposited with the CCDC.
2016-02-05 downloaded from the CCDC.
;
_cell_angle_alpha 90.00
_cell_angle_beta 107.134(5)
_cell_angle_gamma 90.00
_cell_formula_units_Z 2
_cell_length_a 8.2122(4)
_cell_length_b 9.1298(4)
_cell_length_c 12.1575(5)
_cell_measurement_temperature 293(2)
_cell_volume 871.06(7)
_computing_structure_refinement 'SHELXL-97 (Sheldrick, 1997)'
_computing_structure_solution 'SHELXS-97 (Sheldrick, 1990)'
_diffrn_ambient_temperature 293(2)
_diffrn_measured_fraction_theta_full 0.999
_diffrn_measured_fraction_theta_max 0.999
_diffrn_radiation_monochromator graphite
_diffrn_radiation_source 'fine-focus sealed tube'
_diffrn_radiation_type MoK\a
_diffrn_radiation_wavelength 0.71073
_diffrn_reflns_av_R_equivalents 0.0276
_diffrn_reflns_av_sigmaI/netI 0.0422
_diffrn_reflns_limit_h_max 9
_diffrn_reflns_limit_h_min -10
_diffrn_reflns_limit_k_max 11
_diffrn_reflns_limit_k_min -6
_diffrn_reflns_limit_l_max 15
_diffrn_reflns_limit_l_min -13
_diffrn_reflns_number 4036
_diffrn_reflns_theta_full 26.36
_diffrn_reflns_theta_max 26.36
_diffrn_reflns_theta_min 3.42
_exptl_absorpt_coefficient_mu 2.230
_exptl_crystal_colour green
_exptl_crystal_density_diffrn 1.837
_exptl_crystal_density_method 'not measured'
_exptl_crystal_description block
_exptl_crystal_F_000 496
_exptl_crystal_size_max 0.22
_exptl_crystal_size_mid 0.20
_exptl_crystal_size_min 0.15
_refine_diff_density_max 0.652
_refine_diff_density_min -0.634
_refine_diff_density_rms 0.092
_refine_ls_extinction_method none
_refine_ls_goodness_of_fit_ref 1.104
_refine_ls_hydrogen_treatment mixed
_refine_ls_matrix_type full
_refine_ls_number_parameters 124
_refine_ls_number_reflns 1780
_refine_ls_number_restraints 0
_refine_ls_restrained_S_all 1.104
_refine_ls_R_factor_all 0.0492
_refine_ls_R_factor_gt 0.0390
_refine_ls_shift/su_max 0.000
_refine_ls_shift/su_mean 0.000
_refine_ls_structure_factor_coef Fsqd
_refine_ls_weighting_details 'calc w=1/[\s^2^(Fo^2^)+(0.0431P)^2^+0.8402P] where P=(Fo^2^+2Fc^2^)/3'
_refine_ls_weighting_scheme calc
_refine_ls_wR_factor_gt 0.0948
_refine_ls_wR_factor_ref 0.1019
_reflns_number_gt 1488
_reflns_number_total 1780
_reflns_threshold_expression >2sigma(I)
_cod_data_source_file c5dt04740d2.cif
_cod_data_source_block a-82
_cod_depositor_comments 'Adding full bibliography for 7038333--7038338.cif.'
_cod_original_cell_volume 871.06(6)
_cod_original_sg_symbol_H-M 'P 21/n'
_cod_database_code 7038334

loop_
_symmetry_equiv_pos_as_xyz
'x, y, z'
'-x+1/2, y+1/2, -z+1/2'
'-x, -y, -z'
'x-1/2, -y-1/2, z-1/2'

loop_
_atom_site_label
_atom_site_type_symbol
_atom_site_fract_x
_atom_site_fract_y
_atom_site_fract_z
_atom_site_U_iso_or_equiv
_atom_site_adp_type
_atom_site_occupancy
_atom_site_symmetry_multiplicity
_atom_site_calc_flag
_atom_site_refinement_flags
Ni1 Ni 0.82653(5) 0.35814(5) 0.40832(4) 0.02124(17) Uani 1 1 d .
O1 O 0.8795(3) 0.1466(3) 0.3568(2) 0.0269(6) Uani 1 1 d .
O3 O 0.8458(5) 0.4195(4) 0.7471(3) 0.0528(8) Uani 1 1 d G
H3A H 0.8299 0.4846 0.6950 0.079 Uiso 1 1 d G
H3B H 0.7900 0.4417 0.7936 0.079 Uiso 1 1 d G
O2 O 1.0959(3) -0.0002(3) 0.3573(2) 0.0317(6) Uani 1 1 d .
O5 O 0.8483(3) 0.4343(3) 0.2452(2) 0.0292(6) Uani 1 1 d .
H5A H 0.9460 0.4747 0.2543 0.044 Uiso 1 1 d R
H5B H 0.7700 0.4979 0.2166 0.044 Uiso 1 1 d R
N2 N 1.0842(4) 0.3498(3) 0.4799(2) 0.0217(6) Uani 1 1 d .
N1 N 1.2119(3) 0.4367(3) 0.5414(2) 0.0226(6) Uani 1 1 d .
C1 C 1.1541(4) 0.2247(4) 0.4567(3) 0.0223(7) Uani 1 1 d .
C2 C 1.3290(4) 0.2288(4) 0.5033(3) 0.0266(8) Uani 1 1 d .
H2 H 1.4078 0.1570 0.5002 0.032 Uiso 1 1 calc R
C3 C 1.0356(5) 0.1153(4) 0.3859(3) 0.0236(8) Uani 1 1 d .
C4 C 1.3596(5) 0.3642(4) 0.5554(3) 0.0268(8) Uani 1 1 d .
H4 H 1.4668 0.4005 0.5946 0.032 Uiso 1 1 calc R
O4 O 0.5726(3) 0.3296(3) 0.3191(2) 0.0365(7) Uani 1 1 d .
H4A H 0.5500 0.2379 0.3079 0.055 Uiso 1 1 d R
H4B H 0.5507 0.3726 0.2535 0.055 Uiso 1 1 d R
O6 O 0.7660(3) 0.2606(3) 0.5456(2) 0.0319(6) Uani 1 1 d .
H6A H 0.6575 0.2480 0.5289 0.048 Uiso 1 1 d R
H6B H 0.7987 0.3158 0.6054 0.048 Uiso 1 1 d R

loop_
_atom_site_aniso_label
_atom_site_aniso_U_11
_atom_site_aniso_U_22
_atom_site_aniso_U_33
_atom_site_aniso_U_23
_atom_site_aniso_U_13
_atom_site_aniso_U_12
Ni1 0.0212(3) 0.0171(3) 0.0227(3) -0.00147(18) 0.00228(19) 0.00028(17)
O1 0.0262(14) 0.0202(13) 0.0313(14) -0.0072(11) 0.0036(11) -0.0008(10)
O3 0.067(2) 0.049(2) 0.053(2) -0.0060(17) 0.0353(18) -0.0073(17)
O2 0.0357(15) 0.0185(13) 0.0363(15) -0.0077(12) 0.0036(11) 0.0061(11)
O5 0.0267(13) 0.0304(15) 0.0286(13) 0.0017(12) 0.0054(11) 0.0024(11)
N2 0.0215(15) 0.0162(15) 0.0246(15) -0.0025(12) 0.0024(12) 0.0013(11)
N1 0.0191(14) 0.0198(15) 0.0261(15) -0.0016(13) 0.0024(12) -0.0007(12)
C1 0.0279(19) 0.0182(17) 0.0206(17) -0.0006(15) 0.0069(14) 0.0040(14)
C2 0.0251(19) 0.0248(19) 0.0283(19) -0.0024(16) 0.0054(15) 0.0060(15)
C3 0.0274(19) 0.0216(18) 0.0196(17) 0.0011(15) 0.0033(14) 0.0016(14)
C4 0.0205(18) 0.027(2) 0.0302(19) -0.0017(16) 0.0030(15) 0.0012(14)
O4 0.0281(14) 0.0313(16) 0.0391(16) 0.0098(13) -0.0073(12) -0.0073(11)
O6 0.0323(15) 0.0321(15) 0.0309(14) 0.0023(12) 0.0089(12) 0.0001(11)

loop_
_atom_type_symbol
_atom_type_description
_atom_type_scat_dispersion_real
_atom_type_scat_dispersion_imag
_atom_type_scat_source
C C 0.0033 0.0016 'International Tables Vol C Tables 4.2.6.8 and 6.1.1.4'
H H 0.0000 0.0000 'International Tables Vol C Tables 4.2.6.8 and 6.1.1.4'
N N 0.0061 0.0033 'International Tables Vol C Tables 4.2.6.8 and 6.1.1.4'
O O 0.0106 0.0060 'International Tables Vol C Tables 4.2.6.8 and 6.1.1.4'
Ni Ni 0.3393 1.1124 'International Tables Vol C Tables 4.2.6.8 and 6.1.1.4'

loop_
_geom_angle_atom_site_label_1
_geom_angle_atom_site_label_2
_geom_angle_atom_site_label_3
_geom_angle
_geom_angle_site_symmetry_1
_geom_angle_site_symmetry_3
N1 Ni1 N2 98.05(11) 3_766 .
N1 Ni1 O4 93.02(11) 3_766 .
N2 Ni1 O4 168.68(12) . .
N1 Ni1 O6 93.36(11) 3_766 .
N2 Ni1 O6 96.04(11) . .
O4 Ni1 O6 85.64(11) . .
N1 Ni1 O1 177.13(10) 3_766 .
N2 Ni1 O1 79.29(10) . .
O4 Ni1 O1 89.60(10) . .
O6 Ni1 O1 88.01(10) . .
N1 Ni1 O5 92.39(11) 3_766 .
N2 Ni1 O5 92.75(11) . .
O4 Ni1 O5 84.38(10) . .
O6 Ni1 O5 168.72(10) . .
O1 Ni1 O5 86.68(10) . .
C3 O1 Ni1 113.9(2) . .
H3A O3 H3B 109.5 . .
Ni1 O5 H5A 110.2 . .
Ni1 O5 H5B 109.5 . .
H5A O5 H5B 108.7 . .
C1 N2 N1 107.7(3) . .
C1 N2 Ni1 113.3(2) . .
N1 N2 Ni1 138.9(2) . .
C4 N1 N2 107.8(3) . .
C4 N1 Ni1 129.1(2) . 3_766
N2 N1 Ni1 123.1(2) . 3_766
N2 C1 C2 110.4(3) . .
N2 C1 C3 116.5(3) . .
C2 C1 C3 133.1(3) . .
C4 C2 C1 103.9(3) . .
C4 C2 H2 128.1 . .
C1 C2 H2 128.1 . .
O2 C3 O1 124.4(3) . .
O2 C3 C1 118.8(3) . .
O1 C3 C1 116.8(3) . .
N1 C4 C2 110.3(3) . .
N1 C4 H4 124.9 . .
C2 C4 H4 124.9 . .
Ni1 O4 H4A 110.1 . .
Ni1 O4 H4B 109.4 . .
H4A O4 H4B 108.8 . .
Ni1 O6 H6A 110.1 . .
Ni1 O6 H6B 109.8 . .
H6A O6 H6B 108.7 . .

loop_
_geom_bond_atom_site_label_1
_geom_bond_atom_site_label_2
_geom_bond_distance
_geom_bond_site_symmetry_2
Ni1 N1 2.024(3) 3_766
Ni1 N2 2.038(3) .
Ni1 O4 2.064(2) .
Ni1 O6 2.077(3) .
Ni1 O1 2.115(2) .
Ni1 O5 2.158(3) .
O1 C3 1.258(4) .
O3 H3A 0.8500 .
O3 H3B 0.8502 .
O2 C3 1.257(4) .
O5 H5A 0.8600 .
O5 H5B 0.8597 .
N2 C1 1.345(4) .
N2 N1 1.351(4) .
N1 C4 1.348(4) .
N1 Ni1 2.024(3) 3_766
C1 C2 1.381(5) .
C1 C3 1.480(5) .
C2 C4 1.378(5) .
C2 H2 0.9300 .
C4 H4 0.9300 .
O4 H4A 0.8591 .
O4 H4B 0.8589 .
O6 H6A 0.8607 .
O6 H6B 0.8605 .

loop_
_geom_hbond_atom_site_label_D
_geom_hbond_atom_site_label_H
_geom_hbond_atom_site_label_A
_geom_hbond_distance_DH
_geom_hbond_distance_HA
_geom_hbond_distance_DA
_geom_hbond_angle_DHA
_geom_hbond_site_symmetry_A
O4 H4B O2 0.86 1.91 2.680(4) 148.0 2_655
O4 H4A O3 0.86 2.17 2.906(4) 144.0 4_565
O5 H5B O1 0.86 1.87 2.725(3) 171.8 2_655
O5 H5A O3 0.86 1.97 2.822(4) 171.5 3_766
O3 H3B O2 0.85 2.04 2.858(4) 161.8 4_566
O6 H6B O3 0.86 1.90 2.756(4) 170.5 .

loop_
_geom_torsion_atom_site_label_1
_geom_torsion_atom_site_label_2
_geom_torsion_atom_site_label_3
_geom_torsion_atom_site_label_4
_geom_torsion
_geom_torsion_site_symmetry_1
_geom_torsion_site_symmetry_4
N1 Ni1 O1 C3 19(2) 3_766 .
N2 Ni1 O1 C3 -3.3(2) . .
O4 Ni1 O1 C3 174.5(2) . .
O6 Ni1 O1 C3 -99.8(2) . .
O5 Ni1 O1 C3 90.1(2) . .
N1 Ni1 N2 C1 -176.9(2) 3_766 .
O4 Ni1 N2 C1 -9.2(7) . .
O6 Ni1 N2 C1 88.8(2) . .
O1 Ni1 N2 C1 2.0(2) . .
O5 Ni1 N2 C1 -84.1(2) . .
N1 Ni1 N2 N1 -0.9(4) 3_766 .
O4 Ni1 N2 N1 166.9(5) . .
O6 Ni1 N2 N1 -95.2(3) . .
O1 Ni1 N2 N1 178.0(4) . .
O5 Ni1 N2 N1 91.9(3) . .
C1 N2 N1 C4 0.1(4) . .
Ni1 N2 N1 C4 -176.1(3) . .
C1 N2 N1 Ni1 177.2(2) . 3_766
Ni1 N2 N1 Ni1 1.0(5) . 3_766
N1 N2 C1 C2 0.1(4) . .
Ni1 N2 C1 C2 177.4(2) . .
N1 N2 C1 C3 -178.0(3) . .
Ni1 N2 C1 C3 -0.7(4) . .
N2 C1 C2 C4 -0.3(4) . .
C3 C1 C2 C4 177.4(4) . .
Ni1 O1 C3 O2 -174.9(3) . .
Ni1 O1 C3 C1 3.9(4) . .
N2 C1 C3 O2 176.6(3) . .
C2 C1 C3 O2 -1.0(6) . .
N2 C1 C3 O1 -2.2(5) . .
C2 C1 C3 O1 -179.8(4) . .
N2 N1 C4 C2 -0.2(4) . .
Ni1 N1 C4 C2 -177.2(2) 3_766 .
C1 C2 C4 N1 0.3(4) . .
